data_4300720
loop_
_publ_author_name
'Gonz\'alez-P\'erez, Josefa Mar\'ia'
'Alarc\'on-Payer, Carolina'
'Casti\~neiras, Alfonso'
'Pivetta, Tiziana'
'Lezama, Luis'
'Choquesillo-Lazarte, Duane'
'Crisponi, Guido'
'Nicl\'os-Guti\'errez, Juan'

_journal_name_full 'Inorganic Chemistry'
_journal_paper_doi 10.1021/ic051965s
_journal_year 2006
_chemical_formula_moiety 'C36 H44 Cu6 N20 O26, 6(H2 O)'
_chemical_formula_sum 'C36 H56 Cu6 N20 O32'
_chemical_formula_weight 1662.25
_space_group_IT_number 14
_symmetry_cell_setting monoclinic
_symmetry_space_group_name_Hall '-P 2yn'
_symmetry_space_group_name_H-M 'P 1 21/n 1'
_cell_angle_alpha 90.00
_cell_angle_beta 101.613(3)
_cell_angle_gamma 90.00
_cell_formula_units_Z 2
_cell_length_a 15.203(2)
_cell_length_b 10.2445(13)
_cell_length_c 19.094(2)
_cell_measurement_temperature 293(2)
_cell_volume 2913.0(6)
_diffrn_ambient_temperature 293(2)
_exptl_crystal_density_diffrn 1.895
_cod_original_sg_symbol_H-M 'P 21/n'
_cod_database_code 4300720

loop_
_symmetry_equiv_pos_as_xyz
'x, y, z'
'-x+1/2, y+1/2, -z+1/2'
'-x, -y, -z'
'x-1/2, -y-1/2, z-1/2'

loop_
_atom_site_label
_atom_site_type_symbol
_atom_site_fract_x
_atom_site_fract_y
_atom_site_fract_z
_atom_site_U_iso_or_equiv
_atom_site_adp_type
_atom_site_occupancy
_atom_site_symmetry_multiplicity
_atom_site_calc_flag
_atom_site_refinement_flags
_atom_site_disorder_assembly
_atom_site_disorder_group
Cu1 Cu 0.81284(4) -0.07997(5) 0.32718(3) 0.03600(17) Uani 1 1 d . . .
Cu2 Cu 0.36248(4) -0.08373(5) 0.17158(3) 0.03539(17) Uani 1 1 d . . .
Cu3 Cu 0.49371(4) 0.13204(5) 0.52903(3) 0.02835(15) Uani 1 1 d . . .
O1 O 0.8914(3) -0.1566(3) 0.26854(18) 0.0565(11) Uani 1 1 d . . .
O2 O 0.3422(2) -0.1560(3) 0.07469(15) 0.0417(9) Uani 1 1 d . . .
O3 O 0.9202(3) -0.0380(4) 0.42245(19) 0.0802(13) Uani 1 1 d . . .
H3A H 0.9660 -0.0776 0.4191 0.096 Uiso 1 1 d R . .
H3B H 0.8973 -0.0118 0.4552 0.096 Uiso 1 1 d R . .
O4 O 0.5125(2) -0.1319(3) 0.18301(18) 0.0605(11) Uani 1 1 d . . .
H4A H 0.5277 -0.1843 0.2157 0.073 Uiso 1 1 d R . .
H4B H 0.5393 -0.0670 0.1735 0.073 Uiso 1 1 d R . .
O5 O 0.4870(2) 0.3281(3) 0.57178(15) 0.0419(9) Uani 1 1 d . . .
H5A H 0.5331 0.3435 0.6011 0.050 Uiso 1 1 d R . .
H5B H 0.4356 0.3432 0.5766 0.050 Uiso 1 1 d R . .
O11 O 0.7981(2) -0.2640(3) 0.34854(17) 0.0435(9) Uani 1 1 d . . .
O12 O 0.8562(2) -0.4613(3) 0.34068(18) 0.0534(11) Uani 1 1 d . . .
O21 O 0.8421(2) 0.0761(3) 0.27978(17) 0.0456(9) Uani 1 1 d . . .
O22 O 0.9461(3) 0.1613(3) 0.22640(18) 0.0587(11) Uani 1 1 d . . .
O31 O 0.3399(2) -0.2653(3) 0.19482(16) 0.0370(8) Uani 1 1 d . . .
O32 O 0.3356(3) -0.4677(3) 0.15135(17) 0.0567(11) Uani 1 1 d . . .
O41 O 0.3735(2) 0.0764(3) 0.12029(16) 0.0456(10) Uani 1 1 d . . .
O42 O 0.4173(3) 0.1452(3) 0.02252(17) 0.0576(11) Uani 1 1 d . . .
N51 N 0.7010(3) 0.3200(3) 0.4468(2) 0.0457(12) Uani 1 1 d . . .
N53 N 0.6013(3) 0.1690(3) 0.48515(18) 0.0319(10) Uani 1 1 d . . .
N57 N 0.7172(3) -0.0139(3) 0.37234(18) 0.0343(10) Uani 1 1 d . . .
N59 N 0.6094(3) -0.0488(3) 0.43729(19) 0.0321(10) Uani 1 1 d . . .
N60 N 0.7941(3) 0.2676(4) 0.3691(2) 0.0552(14) Uani 1 1 d . . .
H60A H 0.8103 0.3482 0.3704 0.066 Uiso 1 1 d R . .
H60B H 0.8165 0.2127 0.3435 0.066 Uiso 1 1 d R . .
N61 N 0.3613(3) 0.3225(3) 0.3377(2) 0.0379(10) Uani 1 1 d . . .
N63 N 0.4178(3) 0.1707(3) 0.43113(19) 0.0335(10) Uani 1 1 d . . .
N67 N 0.3726(3) -0.0145(3) 0.26775(19) 0.0357(10) Uani 1 1 d . . .
N69 N 0.5722(3) 0.0478(3) 0.61290(19) 0.0346(10) Uani 1 1 d . . .
N70 N 0.3258(3) 0.2681(4) 0.2162(2) 0.0432(11) Uani 1 1 d . . .
H70A H 0.3211 0.2119 0.1822 0.052 Uiso 1 1 d R . .
H70B H 0.3137 0.3489 0.2064 0.052 Uiso 1 1 d R . .
C11 C 0.8524(3) -0.3445(4) 0.3279(2) 0.0386(13) Uani 1 1 d . . .
C12 C 0.9165(4) -0.2887(4) 0.2839(3) 0.0419(14) Uani 1 1 d . . .
H12A H 0.9778 -0.2934 0.3106 0.050 Uiso 1 1 d R . .
H12B H 0.9123 -0.3377 0.2399 0.050 Uiso 1 1 d R . .
C21 C 0.9089(4) 0.0672(4) 0.2483(2) 0.0391(12) Uani 1 1 d . . .
C22 C 0.9456(4) -0.0670(4) 0.2403(3) 0.0441(14) Uani 1 1 d . . .
H22A H 0.9440 -0.0858 0.1902 0.053 Uiso 1 1 d R . .
H22B H 1.0074 -0.0728 0.2660 0.053 Uiso 1 1 d R . .
C31 C 0.3423(3) -0.3488(5) 0.1451(2) 0.0404(13) Uani 1 1 d . . .
C32 C 0.3548(4) -0.2946(4) 0.0736(3) 0.0554(17) Uani 1 1 d . . .
H32A H 0.4146 -0.3146 0.0662 0.066 Uiso 1 1 d R . .
H32B H 0.3114 -0.3334 0.0350 0.066 Uiso 1 1 d R . .
C41 C 0.3933(4) 0.0584(4) 0.0596(3) 0.0416(13) Uani 1 1 d . . .
C42 C 0.3901(4) -0.0799(4) 0.0309(2) 0.0463(14) Uani 1 1 d . . .
H42A H 0.3591 -0.0822 -0.0187 0.056 Uiso 1 1 d R . .
H42B H 0.4503 -0.1138 0.0341 0.056 Uiso 1 1 d R . .
C52 C 0.6384(4) 0.2861(4) 0.4829(3) 0.0442(14) Uani 1 1 d . . .
H52 H 0.6184 0.3515 0.5095 0.053 Uiso 1 1 d R . .
C54 C 0.6352(3) 0.0782(4) 0.4461(2) 0.0287(11) Uani 1 1 d . . .
C55 C 0.7017(3) 0.1017(4) 0.4068(2) 0.0310(11) Uani 1 1 d . . .
C56 C 0.7350(3) 0.2284(4) 0.4066(3) 0.0402(13) Uani 1 1 d . . .
C58 C 0.6597(3) -0.0961(4) 0.3931(2) 0.0407(13) Uani 1 1 d . . .
H58 H 0.6547 -0.1824 0.3777 0.049 Uiso 1 1 d R . .
C62 C 0.3914(4) 0.2904(4) 0.4051(3) 0.0429(14) Uani 1 1 d . . .
H62 H 0.3949 0.3573 0.4384 0.051 Uiso 1 1 d R . .
C64 C 0.4057(3) 0.0816(4) 0.3780(2) 0.0302(11) Uani 1 1 d . . .
C65 C 0.3724(3) 0.1031(4) 0.3044(3) 0.0358(12) Uani 1 1 d . . .
C66 C 0.3521(3) 0.2295(5) 0.2848(3) 0.0389(13) Uani 1 1 d . . .
C68 C 0.5930(4) 0.0962(5) 0.6792(3) 0.0443(14) Uani 1 1 d . . .
H68 H 0.5839 0.1839 0.6881 0.053 Uiso 1 1 d R . .
O6 O 0.4018(3) 0.4009(3) 0.04548(17) 0.0595(11) Uani 1 1 d . . .
H6A H 0.3627 0.4361 0.0764 0.071 Uiso 1 1 d R . .
H6B H 0.4026 0.3219 0.0346 0.071 Uiso 1 1 d R . .
O7 O 0.3189(2) 0.4115(3) 0.5762(2) 0.0679(12) Uani 1 1 d . . .
H7A H 0.2781 0.3857 0.6019 0.081 Uiso 1 1 d R . .
H7B H 0.2973 0.4952 0.5696 0.081 Uiso 1 1 d R . .
O8 O 0.1424(3) 0.0930(3) 0.16559(17) 0.0567(10) Uani 1 1 d . . .
H8A H 0.1739 0.1151 0.2112 0.068 Uiso 1 1 d R . .
H8B H 0.0909 0.0821 0.1717 0.068 Uiso 1 1 d R . .

loop_
_atom_site_aniso_label
_atom_site_aniso_U_11
_atom_site_aniso_U_22
_atom_site_aniso_U_33
_atom_site_aniso_U_23
_atom_site_aniso_U_13
_atom_site_aniso_U_12
Cu1 0.0415(4) 0.0245(3) 0.0493(4) 0.0005(3) 0.0266(3) 0.0012(3)
Cu2 0.0495(4) 0.0294(3) 0.0302(4) -0.0002(3) 0.0151(3) 0.0000(3)
Cu3 0.0327(4) 0.0241(3) 0.0323(3) 0.0030(2) 0.0162(3) 0.0010(3)
O1 0.071(3) 0.0299(19) 0.086(3) 0.0090(17) 0.059(2) 0.0064(18)
O2 0.061(3) 0.0359(19) 0.032(2) 0.0010(14) 0.0193(19) -0.0049(17)
O3 0.064(3) 0.106(3) 0.072(3) -0.026(2) 0.017(2) 0.019(3)
O4 0.050(3) 0.046(2) 0.093(3) 0.028(2) 0.031(2) 0.0040(19)
O5 0.038(2) 0.0416(19) 0.050(2) -0.0043(15) 0.0180(18) 0.0042(16)
O11 0.050(2) 0.0231(16) 0.068(3) -0.0009(15) 0.037(2) 0.0016(16)
O12 0.064(3) 0.0245(17) 0.083(3) 0.0089(17) 0.041(2) 0.0076(17)
O21 0.059(3) 0.0296(17) 0.059(2) 0.0044(15) 0.037(2) 0.0027(17)
O22 0.078(3) 0.035(2) 0.076(3) 0.0021(17) 0.047(2) -0.014(2)
O31 0.045(2) 0.0354(18) 0.035(2) -0.0001(15) 0.0187(18) -0.0069(16)
O32 0.089(3) 0.0292(19) 0.059(3) -0.0025(17) 0.031(2) -0.012(2)
O41 0.072(3) 0.0370(18) 0.034(2) 0.0048(15) 0.025(2) 0.0042(19)
O42 0.083(3) 0.039(2) 0.061(3) 0.0149(18) 0.039(2) 0.008(2)
N51 0.051(3) 0.029(2) 0.068(3) -0.0094(19) 0.037(3) -0.006(2)
N53 0.035(3) 0.027(2) 0.038(3) -0.0022(17) 0.020(2) -0.0066(18)
N57 0.042(3) 0.0212(19) 0.046(3) -0.0031(17) 0.025(2) 0.0007(18)
N59 0.035(3) 0.027(2) 0.040(3) 0.0022(16) 0.022(2) -0.0002(18)
N60 0.066(3) 0.033(2) 0.085(4) -0.011(2) 0.059(3) -0.020(2)
N61 0.049(3) 0.028(2) 0.032(3) -0.0006(19) -0.002(2) 0.002(2)
N63 0.036(3) 0.025(2) 0.041(3) 0.0044(18) 0.012(2) 0.0015(18)
N67 0.050(3) 0.029(2) 0.029(2) -0.0017(18) 0.012(2) 0.005(2)
N69 0.045(3) 0.036(2) 0.024(2) -0.0007(17) 0.009(2) 0.0004(19)
N70 0.052(3) 0.044(2) 0.033(3) 0.008(2) 0.009(2) 0.004(2)
C11 0.039(3) 0.031(3) 0.050(4) 0.000(2) 0.019(3) 0.000(2)
C12 0.055(4) 0.027(3) 0.052(3) 0.003(2) 0.029(3) 0.006(2)
C21 0.050(4) 0.031(3) 0.039(3) 0.000(2) 0.016(3) -0.005(3)
C22 0.050(4) 0.035(3) 0.056(4) 0.004(2) 0.033(3) -0.005(3)
C31 0.048(4) 0.040(3) 0.035(3) -0.006(2) 0.014(3) -0.008(3)
C32 0.093(5) 0.037(3) 0.042(4) -0.011(2) 0.028(4) -0.010(3)
C41 0.047(4) 0.033(3) 0.044(4) 0.005(2) 0.010(3) 0.006(3)
C42 0.068(4) 0.041(3) 0.036(3) 0.006(2) 0.026(3) -0.001(3)
C52 0.049(4) 0.031(3) 0.061(4) -0.009(2) 0.030(3) -0.008(3)
C54 0.023(3) 0.037(3) 0.027(3) 0.005(2) 0.008(2) 0.001(2)
C55 0.029(3) 0.025(3) 0.041(3) -0.0027(19) 0.011(2) -0.001(2)
C56 0.041(4) 0.036(3) 0.047(3) -0.002(2) 0.016(3) -0.007(2)
C58 0.048(3) 0.024(3) 0.057(4) 0.004(2) 0.027(3) 0.004(2)
C62 0.046(4) 0.031(3) 0.050(4) -0.001(2) 0.006(3) -0.001(3)
C64 0.025(3) 0.043(3) 0.024(3) 0.005(2) 0.008(2) -0.004(2)
C65 0.034(3) 0.029(3) 0.046(3) -0.006(2) 0.013(3) -0.005(2)
C66 0.029(3) 0.039(3) 0.050(4) 0.000(3) 0.010(3) -0.002(2)
C68 0.060(4) 0.042(3) 0.031(3) -0.003(2) 0.010(3) 0.003(3)
O6 0.077(3) 0.040(2) 0.070(3) -0.0027(17) 0.034(2) -0.0025(19)
O7 0.053(3) 0.042(2) 0.120(3) 0.024(2) 0.045(2) 0.0165(19)
O8 0.069(3) 0.046(2) 0.056(3) -0.0033(17) 0.013(2) -0.0046(19)

loop_
_geom_bond_atom_site_label_1
_geom_bond_atom_site_label_2
_geom_bond_distance
_geom_bond_site_symmetry_2
_geom_bond_publ_flag
Cu1 O21 1.933(3) . y
Cu1 O11 1.951(3) . y
Cu1 N57 1.955(3) . y
Cu1 O1 1.959(3) . y
Cu1 O3 2.227(4) . y
Cu1 Cu2 6.8932(12) . y
Cu1 Cu3 7.1160(9) . y
Cu2 O41 1.935(3) . y
Cu2 N67 1.945(3) . y
Cu2 O2 1.959(3) . y
Cu2 O31 1.959(3) . y
Cu2 O4 2.300(3) . y
Cu2 Cu3 7.0687(10) . y
Cu3 N69 1.991(4) . y
Cu3 N59 2.001(3) 3_656 y
Cu3 N53 2.018(3) . y
Cu3 N63 2.029(4) . y
Cu3 O5 2.179(3) . y
Cu3 Cu3 2.9444(10) 3_656 y
O1 C22 1.412(5) . ?
O1 C12 1.420(5) . ?
O2 C32 1.434(5) . ?
O2 C42 1.443(5) . ?
O3 H3A 0.8200 . ?
O3 H3B 0.8200 . ?
O4 H4A 0.8203 . ?
O4 H4B 0.8200 . ?
O5 H5A 0.8200 . ?
O5 H5B 0.8200 . ?
O11 C11 1.284(5) . ?
O12 C11 1.220(5) . ?
O21 C21 1.284(5) . ?
O22 C21 1.233(5) . ?
O31 C31 1.285(5) . ?
O32 C31 1.230(5) . ?
O41 C41 1.268(5) . ?
O42 C41 1.237(5) . ?
N51 C52 1.328(5) . ?
N51 C56 1.377(5) . ?
N53 C52 1.330(5) . ?
N53 C54 1.357(5) . ?
N57 C58 1.331(5) . ?
N57 C55 1.397(5) . ?
N59 C58 1.338(5) . ?
N59 C54 1.359(5) . ?
N59 Cu3 2.001(3) 3_656 ?
N60 C56 1.319(5) . ?
N60 H60A 0.8600 . ?
N60 H60B 0.8600 . ?
N61 C62 1.317(5) . ?
N61 C66 1.375(6) . ?
N63 C64 1.350(5) . ?
N63 C62 1.353(5) . ?
N67 C68 1.336(5) 3_656 ?
N67 C65 1.394(5) . ?
N69 C68 1.337(5) . ?
N69 C64 1.370(5) 3_656 ?
N70 C66 1.351(5) . ?
N70 H70A 0.8600 . ?
N70 H70B 0.8600 . ?
C11 C12 1.519(6) . ?
C12 H12A 0.9700 . ?
C12 H12B 0.9700 . ?
C21 C22 1.503(6) . ?
C22 H22A 0.9700 . ?
C22 H22B 0.9700 . ?
C31 C32 1.520(6) . ?
C32 H32A 0.9700 . ?
C32 H32B 0.9700 . ?
C41 C42 1.517(6) . ?
C42 H42A 0.9700 . ?
C42 H42B 0.9700 . ?
C52 H52 0.9300 . ?
C54 C55 1.396(5) . ?
C55 C56 1.393(6) . ?
C58 H58 0.9300 . ?
C62 H62 0.9300 . ?
C64 N69 1.370(5) 3_656 ?
C64 C65 1.412(6) . ?
C65 C66 1.366(6) . ?
C68 N67 1.336(5) 3_656 ?
C68 H68 0.9300 . ?
O6 H6A 0.9859 . ?
O6 H6B 0.8368 . ?
O7 H7A 0.9055 . ?
O7 H7B 0.9185 . ?
O8 H8A 0.9336 . ?
O8 H8B 0.8212 . ?
